data_7703353
loop_
_publ_author_name
'Peewasan, Krisana'
'Merkel, Marcel P.'
'Fuhr, Olaf'
'Powell, Annie K.'

_publ_section_title
;
 A designed and potentially decadentate ligand for use in lanthanide(iii)
 catalysed biomass transformations: targeting diastereoselective
 trans-4,5-diaminocyclopentenone derivatives.
;
_journal_issue 7
_journal_name_full 'Dalton transactions (Cambridge, England : 2003)'
_journal_page_first 2331
_journal_page_last 2336
_journal_paper_doi 10.1039/d0dt00183j
_journal_volume 49
_journal_year 2020
_chemical_absolute_configuration ad
_chemical_formula_moiety 'C34 H34 Br2 N12 O8 Y, N O3, 3(C2 H3 N)'
_chemical_formula_sum 'C40 H43 Br2 N16 O11 Y'
_chemical_formula_weight 1172.63
_space_group_crystal_system hexagonal
_space_group_IT_number 178
_space_group_name_Hall 'P 61 2 (0 0 5)'
_space_group_name_H-M_alt 'P 61 2 2'
_atom_sites_solution_hydrogens geom
_atom_sites_solution_primary dual
_audit_creation_date 2018-11-21
_audit_creation_method
;
Olex2 1.2
(compiled 2018.05.29 svn.r3508 for OlexSys, GUI svn.r5506)
;
_audit_update_record
;
2020-01-21 deposited with the CCDC.	2020-01-24 downloaded from the CCDC.
;
_cell_angle_alpha 90
_cell_angle_beta 90
_cell_angle_gamma 120
_cell_formula_units_Z 6
_cell_length_a 12.93430(10)
_cell_length_b 12.93430(10)
_cell_length_c 46.4828(6)
_cell_measurement_reflns_used 182029
_cell_measurement_temperature 150.15
_cell_measurement_theta_max 64.85
_cell_measurement_theta_min 3.43
_cell_volume 6734.55(11)
_computing_cell_refinement
;
X-Area Recipe 1.33.0.0 (STOE, 2015)
;
_computing_data_collection
;
X-Area Pilatus3_SV 1.31.150.0 (STOE, 2018)
;
_computing_data_reduction
;
X-Area Integrate 1.73.1.0 (STOE, 2018)
X-Area LANA 1.73.2.0 (STOE, 2018)
;
_computing_molecular_graphics 'Olex2 (Dolomanov et al., 2009)'
_computing_publication_material 'Olex2 (Dolomanov et al., 2009)'
_computing_structure_refinement 'ShelXL (Sheldrick, 2015)'
_computing_structure_solution 'ShelXT (Sheldrick, 2015)'
_diffrn_ambient_temperature 150.15
_diffrn_detector 'Eiger R 4M'
_diffrn_detector_area_resol_mean 13.33
_diffrn_detector_type DECTRIS
_diffrn_measured_fraction_theta_full 0.998
_diffrn_measured_fraction_theta_max 0.998
_diffrn_measurement_device 'Eulerian 4-circle diffractometer'
_diffrn_measurement_device_type 'Stoe StadiVari'
_diffrn_measurement_method 'rotation method, \w scans'
_diffrn_radiation_collimation '1.2 0.6 mm diameter'
_diffrn_radiation_monochromator 'Graded multilayer mirror'
_diffrn_radiation_polarisn_norm 0
_diffrn_radiation_probe x-ray
_diffrn_radiation_type GaK\a
_diffrn_radiation_wavelength 1.34143
_diffrn_reflns_av_R_equivalents 0.0175
_diffrn_reflns_av_unetI/netI 0.0064
_diffrn_reflns_Laue_measured_fraction_full 0.998
_diffrn_reflns_Laue_measured_fraction_max 0.998
_diffrn_reflns_limit_h_max 8
_diffrn_reflns_limit_h_min -17
_diffrn_reflns_limit_k_max 17
_diffrn_reflns_limit_k_min -16
_diffrn_reflns_limit_l_max 61
_diffrn_reflns_limit_l_min -59
_diffrn_reflns_number 69788
_diffrn_reflns_point_group_measured_fraction_full 0.996
_diffrn_reflns_point_group_measured_fraction_max 0.997
_diffrn_reflns_theta_full 53.597
_diffrn_reflns_theta_max 62.484
_diffrn_reflns_theta_min 3.433
_diffrn_source 'Metaljet D2'
_diffrn_source_current 2.860
_diffrn_source_power 0.200
_diffrn_source_target Ga
_diffrn_source_type 'Metaljet D2'
_diffrn_source_voltage 70
_exptl_absorpt_coefficient_mu 3.114
_exptl_absorpt_correction_T_max 0.4782
_exptl_absorpt_correction_T_min 0.2399
_exptl_absorpt_correction_type multi-scan
_exptl_absorpt_process_details
;
STOE LANA, absorption correction by scaling of reflection intensities.
J. Koziskova, F. Hahn, J. Richter, J. Kozisek, "Comparison of different
absorption corrections on the model structure of tetrakis(\m~2~-acetato)-
diaqua-di-copper(II)", Acta Chimica Slovaca, vol. 9, no. 2, 2016, pp. 136 - 140.
Afterwards a spherical absorption correction was performed within STOE LANA.
;
_exptl_crystal_colour colourless
_exptl_crystal_colour_primary colourless
_exptl_crystal_density_diffrn 1.735
_exptl_crystal_description block
_exptl_crystal_F_000 3552
_exptl_crystal_size_max 0.25
_exptl_crystal_size_mid 0.24
_exptl_crystal_size_min 0.23
_refine_diff_density_max 0.769
_refine_diff_density_min -0.633
_refine_diff_density_rms 0.071
_refine_ls_abs_structure_details
;
 Flack x determined using 2110 quotients [(I+)-(I-)]/[(I+)+(I-)]
 (Parsons, Flack and Wagner, Acta Cryst. B69 (2013) 249-259).
;
_refine_ls_abs_structure_Flack -0.013(3)
_refine_ls_extinction_method none
_refine_ls_goodness_of_fit_ref 1.063
_refine_ls_hydrogen_treatment constr
_refine_ls_matrix_type full
_refine_ls_number_parameters 302
_refine_ls_number_reflns 5433
_refine_ls_number_restraints 2
_refine_ls_restrained_S_all 1.072
_refine_ls_R_factor_all 0.0268
_refine_ls_R_factor_gt 0.0266
_refine_ls_shift/su_max 0.001
_refine_ls_shift/su_mean 0.000
_refine_ls_structure_factor_coef Fsqd
_refine_ls_weighting_details 'w=1/[\s^2^(Fo^2^)+(0.0456P)^2^+5.6618P] where P=(Fo^2^+2Fc^2^)/3'
_refine_ls_weighting_scheme calc
_refine_ls_wR_factor_gt 0.0758
_refine_ls_wR_factor_ref 0.0760
_reflns_Friedel_coverage 0.651
_reflns_Friedel_fraction_full 0.994
_reflns_Friedel_fraction_max 0.995
_reflns_number_gt 5377
_reflns_number_total 5433
_reflns_threshold_expression 'I > 2\s(I)'
_cod_data_source_file d0dt00183j2.cif
_cod_data_source_block kp265
_cod_depositor_comments 'Adding full bibliography for 7703352--7703355.cif.'
_cod_original_cell_volume 6734.55(14)
_cod_original_sg_symbol_Hall 'P 61 2 (0 0 -1)'
_cod_database_code 7703353
_shelx_shelxl_version_number 2018/3
_shelx_space_group_comment
;
The symmetry employed for this shelxl refinement is uniquely defined
by the following loop, which should always be used as a source of
symmetry information in preference to the above space-group names.
They are only intended as comments.
;
_shelx_estimated_absorpt_t_max 0.534
_shelx_estimated_absorpt_t_min 0.510
_olex2_refinement_description
;
1. Fixed Uiso
 At 1.2 times of:
  All C(H) groups, All C(H,H) groups, All N(H) groups
 At 1.5 times of:
  All C(H,H,H) groups
2. Restrained distances
 N9-C20
 1.16 with sigma of 0.02
 C21-C20
 1.54 with sigma of 0.02
3. Uiso/Uaniso restraints and constraints
Uiso(C20) = Uiso(N9) = Uiso(C21)
4. Others
 Fixed Sof: N9(0.5) C20(0.5) C21(0.5) H21A(0.5) H21B(0.5) H21C(0.5)
5.a Ternary CH refined with riding coordinates:
 N1(H1)
5.b Secondary CH2 refined with riding coordinates:
 C1(H1A,H1B), C3(H3A,H3B)
5.c Aromatic/amide H refined with riding coordinates:
 N3(H3), N5(H5), C7(H7), C9(H9), C10(H10), C14(H14), C15(H15), C16(H16),
 C17(H17)
5.d Idealised Me refined as rotating group:
 C2(H2A,H2B,H2C), C19(H19A,H19B,H19C), C21(H21A,H21B,H21C)
;
_olex2_submission_special_instructions 'No special instructions were received'

loop_
_space_group_symop_operation_xyz
'x, y, z'
'-y, x-y, z+1/3'
'-x+y, -x, z+2/3'
'-x, -y, z+1/2'
'y, -x+y, z+5/6'
'x-y, x, z+1/6'
'y, x, -z+1/3'
'x-y, -y, -z'
'-x, -x+y, -z+2/3'
'-y, -x, -z+5/6'
'-x+y, y, -z+1/2'
'x, x-y, -z+1/6'

loop_
_atom_site_label
_atom_site_type_symbol
_atom_site_fract_x
_atom_site_fract_y
_atom_site_fract_z
_atom_site_U_iso_or_equiv
_atom_site_adp_type
_atom_site_occupancy
_atom_site_site_symmetry_order
_atom_site_calc_flag
_atom_site_refinement_flags_posn
_atom_site_refinement_flags_adp
_atom_site_refinement_flags_occupancy
_atom_site_disorder_assembly
_atom_site_disorder_group
Y1 Y 0.38202(2) 0.76403(3) 0.250000 0.01923(9) Uani 1 2 d S T P . .
Br1 Br 0.16375(3) 1.05173(3) 0.36444(2) 0.03223(10) Uani 1 1 d . . . . .
O1 O 0.3889(2) 0.93403(19) 0.26621(5) 0.0237(4) Uani 1 1 d . . . . .
O2 O 0.4156(2) 0.7250(2) 0.19904(5) 0.0288(5) Uani 1 1 d . . . . .
O3 O 0.3245(2) 0.8254(2) 0.20437(5) 0.0283(5) Uani 1 1 d . . . . .
O4 O 0.3644(2) 0.7894(3) 0.16137(5) 0.0398(6) Uani 1 1 d . . . . .
N1 N 0.5995(2) 1.1102(3) 0.28108(6) 0.0289(6) Uani 1 1 d . . . . .
H1 H 0.549662 1.036578 0.269469 0.035 Uiso 1 1 calc R . . . .
N2 N 0.1644(2) 0.7485(2) 0.25554(5) 0.0223(5) Uani 1 1 d . . . . .
N3 N 0.0740(2) 0.6596(2) 0.23956(6) 0.0256(5) Uani 1 1 d . . . . .
H3 H 0.005752 0.657272 0.236455 0.031 Uiso 1 1 calc R . . . .
N4 N 0.2035(2) 0.5846(2) 0.22986(5) 0.0239(5) Uani 1 1 d . . . . .
N5 N 0.0122(3) 0.4750(3) 0.21602(6) 0.0309(6) Uani 1 1 d . . . . .
H5 H -0.063076 0.454169 0.213330 0.037 Uiso 1 1 calc R . . . .
N6 N 0.3685(2) 0.7801(3) 0.18757(6) 0.0275(5) Uani 1 1 d . . . . .
C1 C 0.5975(3) 1.2115(3) 0.26593(8) 0.0347(7) Uani 1 1 d . . . . .
H1A H 0.520194 1.207210 0.269857 0.042 Uiso 1 1 calc R . . . .
H1B H 0.661466 1.287756 0.273921 0.042 Uiso 1 1 calc R . . . .
C2 C 0.7216(3) 1.1257(4) 0.28293(10) 0.0431(9) Uani 1 1 d . . . . .
H2A H 0.758421 1.144016 0.263802 0.065 Uiso 1 1 calc GR . . . .
H2B H 0.716148 1.051797 0.290076 0.065 Uiso 1 1 calc GR . . . .
H2C H 0.770514 1.191313 0.296130 0.065 Uiso 1 1 calc GR . . . .
C3 C 0.5428(3) 1.0896(3) 0.31039(7) 0.0289(6) Uani 1 1 d . . . . .
H3A H 0.557881 1.032258 0.321091 0.035 Uiso 1 1 calc R . . . .
H3B H 0.580788 1.165793 0.321174 0.035 Uiso 1 1 calc R . . . .
C4 C 0.4105(3) 1.0421(3) 0.30903(7) 0.0246(6) Uani 1 1 d . . . . .
C5 C 0.3386(3) 0.9595(3) 0.28772(6) 0.0222(5) Uani 1 1 d . . . . .
C6 C 0.2132(3) 0.9063(3) 0.28961(7) 0.0237(6) Uani 1 1 d . . . . .
C7 C 0.1616(3) 0.9371(3) 0.31206(7) 0.0255(6) Uani 1 1 d . . . . .
H7 H 0.077433 0.903289 0.313000 0.031 Uiso 1 1 calc R . . . .
C8 C 0.2338(3) 1.0169(3) 0.33286(7) 0.0262(6) Uani 1 1 d . . . . .
C9 C 0.3571(3) 1.0697(3) 0.33155(7) 0.0261(6) Uani 1 1 d . . . . .
H9 H 0.405272 1.124771 0.345994 0.031 Uiso 1 1 calc R . . . .
C10 C 0.1326(3) 0.8126(3) 0.27025(6) 0.0246(6) Uani 1 1 d . . . . .
H10 H 0.053214 0.797811 0.268321 0.029 Uiso 1 1 calc R . . . .
C11 C 0.0976(3) 0.5755(3) 0.22891(6) 0.0234(6) Uani 1 1 d . . . . .
C12 C 0.1871(3) 0.4805(3) 0.21637(7) 0.0270(6) Uani 1 1 d . . . . .
C13 C 0.0681(3) 0.4114(3) 0.20790(7) 0.0297(7) Uani 1 1 d . . . . .
C14 C 0.0246(4) 0.3027(4) 0.19396(10) 0.0438(9) Uani 1 1 d . . . . .
H14 H -0.056680 0.256281 0.188386 0.053 Uiso 1 1 calc R . . . .
C15 C 0.1064(5) 0.2657(4) 0.18863(10) 0.0497(11) Uani 1 1 d . . . . .
H15 H 0.080524 0.192021 0.178956 0.060 Uiso 1 1 calc R . . . .
C16 C 0.2255(4) 0.3331(4) 0.19702(9) 0.0453(10) Uani 1 1 d . . . . .
H16 H 0.278734 0.304160 0.193268 0.054 Uiso 1 1 calc R . . . .
C17 C 0.2673(4) 0.4418(4) 0.21076(8) 0.0361(8) Uani 1 1 d . . . . .
H17 H 0.348775 0.488446 0.216182 0.043 Uiso 1 1 calc R . . . .
O5 O -0.1903(4) 0.4833(5) 0.23780(16) 0.117(2) Uani 1 1 d . . . . .
O6 O -0.1763(2) 0.6473(5) 0.250000 0.086(2) Uani 1 2 d S T P . .
N7 N -0.2314(2) 0.5372(5) 0.250000 0.0515(13) Uani 1 2 d S T P . .
N8 N 0.4247(12) 0.5238(12) 0.1240(3) 0.179(5) Uiso 1 1 d . . . . .
C18 C 0.4894(10) 0.5968(10) 0.1390(2) 0.113(3) Uiso 1 1 d . . . . .
C19 C 0.5816(9) 0.7053(9) 0.1492(2) 0.117(3) Uiso 1 1 d . . . . .
H19A H 0.647759 0.738092 0.135433 0.176 Uiso 1 1 calc GR . . . .
H19B H 0.609582 0.692458 0.167777 0.176 Uiso 1 1 calc GR . . . .
H19C H 0.552338 0.761436 0.151731 0.176 Uiso 1 1 calc GR . . . .
N9 N -0.0183(12) 0.1349(12) 0.2525(3) 0.085(2) Uiso 0.5 1 d D . . A -1
C20 C 0.0294(13) 0.0948(11) 0.2495(5) 0.085(2) Uiso 0.5 1 d D . . A -1
C21 C 0.1419(13) 0.0689(15) 0.2478(3) 0.085(2) Uiso 0.5 1 d D . . A -1
H21A H 0.173490 0.083129 0.228172 0.128 Uiso 0.5 1 calc GR . . A -1
H21B H 0.114158 -0.014141 0.253212 0.128 Uiso 0.5 1 calc GR . . A -1
H21C H 0.204942 0.122479 0.261106 0.128 Uiso 0.5 1 calc GR . . A -1

loop_
_atom_site_aniso_label
_atom_site_aniso_U_11
_atom_site_aniso_U_22
_atom_site_aniso_U_33
_atom_site_aniso_U_23
_atom_site_aniso_U_13
_atom_site_aniso_U_12
Y1 0.01848(12) 0.02049(16) 0.01940(15) 0.000 -0.00028(10) 0.01025(8)
Br1 0.03499(19) 0.03319(18) 0.02910(17) -0.00675(13) 0.00357(14) 0.01750(15)
O1 0.0221(10) 0.0240(10) 0.0259(10) -0.0035(8) 0.0011(8) 0.0121(9)
O2 0.0270(11) 0.0317(12) 0.0288(11) 0.0014(9) 0.0017(9) 0.0156(9)
O3 0.0275(11) 0.0324(12) 0.0269(10) -0.0002(9) -0.0004(9) 0.0165(9)
O4 0.0408(14) 0.0512(16) 0.0225(11) 0.0011(11) -0.0029(10) 0.0194(12)
N1 0.0221(13) 0.0258(13) 0.0366(14) -0.0041(11) -0.0025(11) 0.0103(11)
N2 0.0199(11) 0.0219(12) 0.0229(11) -0.0021(9) -0.0027(9) 0.0088(9)
N3 0.0184(11) 0.0272(13) 0.0306(12) -0.0070(10) -0.0047(10) 0.0109(10)
N4 0.0246(12) 0.0254(12) 0.0231(11) -0.0019(9) -0.0009(9) 0.0137(10)
N5 0.0242(13) 0.0307(14) 0.0348(14) -0.0115(12) -0.0068(11) 0.0115(11)
N6 0.0241(12) 0.0321(14) 0.0230(11) 0.0003(10) -0.0019(10) 0.0116(11)
C1 0.0334(17) 0.0216(15) 0.046(2) -0.0023(13) 0.0007(14) 0.0115(13)
C2 0.0246(16) 0.049(2) 0.054(2) -0.0008(19) 0.0003(16) 0.0177(16)
C3 0.0259(15) 0.0291(15) 0.0304(15) -0.0090(12) -0.0055(12) 0.0127(13)
C4 0.0246(14) 0.0214(13) 0.0284(14) -0.0038(11) -0.0034(11) 0.0119(12)
C5 0.0224(14) 0.0212(13) 0.0259(13) -0.0009(11) -0.0016(11) 0.0131(11)
C6 0.0235(14) 0.0227(14) 0.0258(13) -0.0018(11) -0.0026(11) 0.0123(12)
C7 0.0248(14) 0.0263(15) 0.0272(14) -0.0027(12) 0.0009(12) 0.0141(12)
C8 0.0305(16) 0.0252(14) 0.0259(13) -0.0030(12) 0.0017(12) 0.0161(13)
C9 0.0298(16) 0.0239(14) 0.0258(13) -0.0046(12) -0.0028(12) 0.0144(13)
C10 0.0216(14) 0.0274(15) 0.0248(13) -0.0031(11) -0.0014(11) 0.0123(12)
C11 0.0222(13) 0.0242(14) 0.0204(12) 0.0000(11) -0.0018(10) 0.0089(12)
C12 0.0321(16) 0.0262(15) 0.0224(13) -0.0019(11) -0.0034(11) 0.0145(13)
C13 0.0330(17) 0.0273(16) 0.0279(15) -0.0042(12) -0.0053(13) 0.0142(14)
C14 0.045(2) 0.0329(18) 0.051(2) -0.0169(17) -0.0169(18) 0.0173(17)
C15 0.068(3) 0.037(2) 0.050(2) -0.0209(18) -0.019(2) 0.031(2)
C16 0.058(3) 0.049(2) 0.044(2) -0.0175(18) -0.0134(19) 0.038(2)
C17 0.042(2) 0.043(2) 0.0330(17) -0.0098(15) -0.0076(15) 0.0282(17)
O5 0.042(2) 0.082(3) 0.217(7) -0.055(4) 0.033(3) 0.024(2)
O6 0.087(4) 0.031(2) 0.120(5) 0.000 -0.042(4) 0.0154(12)
N7 0.0354(18) 0.032(2) 0.086(4) 0.000 0.009(2) 0.0162(12)

loop_
_atom_type_symbol
_atom_type_description
_atom_type_scat_dispersion_real
_atom_type_scat_dispersion_imag
_atom_type_scat_source
C C 0.0148 0.0070 'International Tables Vol C Tables 4.2.6.8 and 6.1.1.4'
H H 0.0000 0.0000 'International Tables Vol C Tables 4.2.6.8 and 6.1.1.4'
Br Br -0.9501 1.0411 'International Tables Vol C Tables 4.2.6.8 and 6.1.1.4'
N N 0.0253 0.0136 'International Tables Vol C Tables 4.2.6.8 and 6.1.1.4'
O O 0.0412 0.0250 'International Tables Vol C Tables 4.2.6.8 and 6.1.1.4'
Y Y -0.4640 1.6217 'International Tables Vol C Tables 4.2.6.8 and 6.1.1.4'

loop_
_geom_angle_atom_site_label_1
_geom_angle_atom_site_label_2
_geom_angle_atom_site_label_3
_geom_angle
_geom_angle_site_symmetry_1
_geom_angle_site_symmetry_3
O1 Y1 O1 67.00(11) 11 .
O1 Y1 O2 73.27(8) 11 .
O1 Y1 O2 125.37(8) . .
O1 Y1 O2 73.28(8) . 11
O1 Y1 O2 125.37(8) 11 11
O1 Y1 O3 81.32(8) 11 11
O1 Y1 O3 81.32(8) . .
O1 Y1 O3 72.13(8) 11 .
O1 Y1 O3 72.13(8) . 11
O1 Y1 N2 121.59(8) . 11
O1 Y1 N2 121.60(8) 11 .
O1 Y1 N2 65.33(8) . .
O1 Y1 N2 65.33(8) 11 11
O1 Y1 N4 138.67(8) . 11
O1 Y1 N4 126.27(9) . .
O1 Y1 N4 138.67(8) 11 .
O1 Y1 N4 126.27(9) 11 11
O1 Y1 N6 70.30(8) . 11
O1 Y1 N6 103.55(8) 11 11
O1 Y1 N6 103.54(8) . .
O1 Y1 N6 70.30(8) 11 .
O2 Y1 O2 159.90(11) 11 .
O2 Y1 N2 68.13(7) 11 .
O2 Y1 N2 110.49(7) . .
O2 Y1 N2 68.14(7) . 11
O2 Y1 N2 110.49(7) 11 11
O2 Y1 N6 157.56(7) . 11
O2 Y1 N6 25.48(8) 11 11
O2 Y1 N6 25.48(8) . .
O2 Y1 N6 157.56(7) 11 .
O3 Y1 O2 51.07(7) . .
O3 Y1 O2 136.40(7) 11 .
O3 Y1 O2 51.08(7) 11 11
O3 Y1 O2 136.40(7) . 11
O3 Y1 O3 148.13(12) 11 .
O3 Y1 N2 112.97(7) . 11
O3 Y1 N2 69.20(7) 11 11
O3 Y1 N2 69.20(7) . .
O3 Y1 N2 112.97(7) 11 .
O3 Y1 N6 150.22(8) . 11
O3 Y1 N6 150.22(8) 11 .
O3 Y1 N6 25.60(8) 11 11
O3 Y1 N6 25.60(8) . .
N2 Y1 N2 172.67(11) 11 .
N2 Y1 N6 90.16(7) 11 11
N2 Y1 N6 90.16(7) . .
N2 Y1 N6 90.29(7) 11 .
N2 Y1 N6 90.29(7) . 11
N4 Y1 O2 95.05(8) . 11
N4 Y1 O2 68.34(8) 11 11
N4 Y1 O2 68.34(8) . .
N4 Y1 O2 95.06(8) 11 .
N4 Y1 O3 72.18(8) 11 11
N4 Y1 O3 72.18(8) . .
N4 Y1 O3 138.41(8) . 11
N4 Y1 O3 138.41(8) 11 .
N4 Y1 N2 111.72(8) . 11
N4 Y1 N2 61.78(8) . .
N4 Y1 N2 111.72(8) 11 .
N4 Y1 N2 61.78(8) 11 11
N4 Y1 N4 72.78(12) . 11
N4 Y1 N6 117.78(8) 11 .
N4 Y1 N6 68.49(8) . .
N4 Y1 N6 117.78(8) . 11
N4 Y1 N6 68.49(8) 11 11
N6 Y1 N6 172.93(12) . 11
C5 O1 Y1 134.67(19) . .
N6 O2 Y1 96.00(17) . .
N6 O3 Y1 95.86(17) . .
C1 N1 C3 111.1(3) . .
C2 N1 C1 113.0(3) . .
C2 N1 C3 111.1(3) . .
N3 N2 Y1 115.12(18) . .
C10 N2 Y1 130.6(2) . .
C10 N2 N3 114.3(3) . .
C11 N3 N2 115.3(3) . .
C11 N4 Y1 122.2(2) . .
C11 N4 C12 104.4(3) . .
C12 N4 Y1 133.3(2) . .
C11 N5 C13 105.8(3) . .
O2 N6 Y1 58.52(15) . .
O2 N6 O3 117.0(3) . .
O3 N6 Y1 58.53(14) . .
O4 N6 Y1 178.7(3) . .
O4 N6 O2 122.0(3) . .
O4 N6 O3 120.9(3) . .
C1 C1 N1 113.6(3) 11 .
C4 C3 N1 112.9(3) . .
C5 C4 C3 121.6(3) . .
C9 C4 C3 118.1(3) . .
C9 C4 C5 119.8(3) . .
O1 C5 C4 120.0(3) . .
O1 C5 C6 120.9(3) . .
C4 C5 C6 119.1(3) . .
C5 C6 C10 122.6(3) . .
C7 C6 C5 120.1(3) . .
C7 C6 C10 117.1(3) . .
C8 C7 C6 119.6(3) . .
C7 C8 Br1 119.6(2) . .
C7 C8 C9 121.3(3) . .
C9 C8 Br1 119.1(2) . .
C8 C9 C4 120.0(3) . .
N2 C10 C6 122.6(3) . .
N4 C11 N3 123.8(3) . .
N4 C11 N5 114.4(3) . .
N5 C11 N3 121.8(3) . .
C13 C12 N4 109.3(3) . .
C17 C12 N4 130.6(3) . .
C17 C12 C13 120.1(3) . .
N5 C13 C12 106.1(3) . .
C14 C13 N5 131.2(4) . .
C14 C13 C12 122.7(4) . .
C15 C14 C13 116.2(4) . .
C14 C15 C16 122.0(4) . .
C17 C16 C15 120.9(4) . .
C16 C17 C12 118.2(4) . .
O5 N7 O5 120.1(6) . 11_455
O5 N7 O6 120.0(3) 11_455 .
O5 N7 O6 120.0(3) . .
N8 C18 C19 162.1(13) . .
N9 C20 C21 162.2(19) . .

loop_
_geom_bond_atom_site_label_1
_geom_bond_atom_site_label_2
_geom_bond_distance
_geom_bond_site_symmetry_2
Y1 O1 2.284(2) 11
Y1 O1 2.284(2) .
Y1 O2 2.504(2) 11
Y1 O2 2.505(2) .
Y1 O3 2.504(2) 11
Y1 O3 2.504(2) .
Y1 N2 2.732(3) .
Y1 N2 2.732(3) 11
Y1 N4 2.497(3) 11
Y1 N4 2.497(3) .
Br1 C8 1.895(3) .
O1 C5 1.322(4) .
O2 N6 1.263(4) .
O3 N6 1.269(4) .
O4 N6 1.227(4) .
N1 C1 1.499(4) .
N1 C2 1.492(5) .
N1 C3 1.507(4) .
N2 N3 1.377(4) .
N2 C10 1.291(4) .
N3 C11 1.361(4) .
N4 C11 1.316(4) .
N4 C12 1.401(4) .
N5 C11 1.354(4) .
N5 C13 1.391(5) .
C1 C1 1.496(7) 11
C3 C4 1.503(5) .
C4 C5 1.411(4) .
C4 C9 1.395(4) .
C5 C6 1.413(4) .
C6 C7 1.399(4) .
C6 C10 1.450(4) .
C7 C8 1.381(4) .
C8 C9 1.387(5) .
C12 C13 1.396(5) .
C12 C17 1.384(5) .
C13 C14 1.386(5) .
C14 C15 1.384(7) .
C15 C16 1.394(7) .
C16 C17 1.383(5) .
O5 N7 1.209(5) .
O6 N7 1.233(7) .
N8 C18 1.135(14) .
C18 C19 1.395(14) .
N9 C20 0.995(15) .
C20 C21 1.650(17) .
